data_7204507
loop_
_publ_author_name
'Concepci\'on Cascales'
'Juan Antonio Campa'
'Enrique Guti\'errez Puebla'
'M. Angeles Monge'
'Caridad Ru\'iz Valero'
'Isidoro Rasines'

_publ_section_title
;
 New rare-earth (Y, Yb) bismuth(III) germanates. An initial study of a
 promising series
;
_journal_issue 12
_journal_name_full 'J. Mater. Chem.'
_journal_page_first 3626
_journal_page_last 3630
_journal_paper_doi 10.1039/b207638c
_journal_volume 12
_journal_year 2002
_chemical_compound_source ?
_chemical_formula_sum 'Bi Ge O5 Y'
_chemical_formula_weight 450.47
_chemical_name_systematic ?
_space_group_IT_number 61
_symmetry_cell_setting orthorhombic
_symmetry_Int_Tables_number 61
_symmetry_space_group_name_Hall '-P 2ac 2ab'
_symmetry_space_group_name_H-M 'P b c a'
_atom_sites_solution_primary direct
_atom_sites_solution_secondary 'Fourier Synthesis'
_cell_angle_alpha 90.00(0)
_cell_angle_beta 90.00(0)
_cell_angle_gamma 90.00(0)
_cell_formula_units_Z 8.00
_cell_length_a 5.3419(8)
_cell_length_b 15.232(2)
_cell_length_c 11.084(3)
_cell_volume 901.9(3)
_diffrn_ambient_temperature 295
_diffrn_measurement_device_type 'Enraf-Nonius CAD4'
_diffrn_radiation_type MoK\a
_diffrn_radiation_wavelength 0.71070
_diffrn_reflns_limit_h_max 7
_diffrn_reflns_limit_h_min 0
_diffrn_reflns_limit_k_max 21
_diffrn_reflns_limit_k_min 0
_diffrn_reflns_limit_l_max 15
_diffrn_reflns_limit_l_min 0
_diffrn_reflns_reduction_process ?
_diffrn_reflns_theta_max 30
_diffrn_reflns_theta_min 1
_diffrn_standards_decay_% 0
_exptl_absorpt_coefficient_mu 58.2272
_exptl_absorpt_correction_T_max 1.06
_exptl_absorpt_correction_T_min 0.95
_exptl_absorpt_correction_type 'empirical DIFABS'
_exptl_crystal_colour yellow
_exptl_crystal_density_diffrn 6.6352
_exptl_crystal_description ?
_exptl_crystal_F_000 1552.0
_exptl_crystal_size_max 0.3mm
_exptl_crystal_size_mid 0.1mm
_exptl_crystal_size_min 0.06mm
_refine_diff_density_max 2.534
_refine_diff_density_min -2.383
_refine_ls_goodness_of_fit_ref 0.8
_refine_ls_number_parameters 48
_refine_ls_number_reflns 757
_refine_ls_R_factor_gt 3.9
_refine_ls_shift/su_max 0.0022
_refine_ls_shift/su_mean 0.0006
_refine_ls_structure_factor_coef F
_refine_ls_weighting_scheme unit
_refine_ls_wR_factor_all 12.3
_refine_ls_wR_factor_ref 4.6
_reflns_number_gt 757
_reflns_number_total 1312
_reflns_threshold_expression I>2\s(I)
_cod_data_source_file b207638c.txt
_cod_data_source_block YBiGeO5
_cod_depositor_comments
;
 Changing the _atom_site_occupancy data item value from '.' to '1'
 for all fully occupied atom sites.

 Antanas Vaitkus,
 2017-02-10

The following automatic conversions were performed:

'_diffrn_ambient_temperature' value '295K' was changed to '295' - the
value should be numeric and without a unit designator.

Automatic conversion script
Id: cif_fix_values 1569 2011-02-09 13:29:24Z adriana 

The following automatic conversions were performed:

'_atom_sites_solution_primary' value 'Direct Methods' was changed to
'direct'.

Automatic conversion script
Id: cif_fix_values 6452 2018-10-05 10:23:21Z andrius 
;
_cod_original_sg_symbol_H-M Pbca
_cod_original_formula_sum 'Bi1 Ge1 Y1 O5 '
_cod_database_code 7204507

loop_
_symmetry_equiv_pos_as_xyz
x,y,z
-x,-y,-z
x+1/2,-y+1/2,-z
-x+1/2,y+1/2,z
-x,y+1/2,-z+1/2
x,-y+1/2,z+1/2
-x+1/2,-y,z+1/2
x+1/2,y,-z+1/2

loop_
_atom_site_label
_atom_site_fract_x
_atom_site_fract_y
_atom_site_fract_z
_atom_site_U_iso_or_equiv
_atom_site_adp_type
_atom_site_type_symbol
_atom_site_calc_flag
_atom_site_occupancy
_atom_site_disorder_group
Bi1 0.9548(1) 0.23826(4) 0.14801(7) 0.0030(3) Uani Bi . 1 .
Bi2 0.0055(3) 0.0525(1) 0.3595(2) 0.0020(6) Uani Y . 0.12 .
Y 0.0055(3) 0.0525(1) 0.3595(2) 0.0020(6) Uani Y . 0.88 .
Ge 0.0074(4) 0.4023(1) 0.4040(2) 0.0020(5) Uani Ge . 1 .
O1 0.0626(30) 0.3014(9) 0.3286(12) 0.0040(30) Uiso O . 1 .
O2 0.3055(29) 0.4360(10) 0.4573(13) 0.0030(30) Uiso O . 1 .
O3 0.3186(32) 0.1266(11) 0.4739(15) 0.0080(30) Uiso O . 1 .
O4 0.2492(32) 0.1529(10) 0.2364(14) 0.0060(30) Uiso O . 1 .
O5 0.3630(28) 0.4794(10) 0.1886(14) 0.0030(30) Uiso O . 1 .

loop_
_atom_site_aniso_label
_atom_site_aniso_U_11
_atom_site_aniso_U_22
_atom_site_aniso_U_33
_atom_site_aniso_U_23
_atom_site_aniso_U_13
_atom_site_aniso_U_12
Bi1 0.0028(3) 0.0025(2) 0.0030(2) 0.0010(3) 0.0003(3) -0.0002(3)
Bi2 0.0018(8) 0.0030(7) 0.0012(7) 0.0010(7) 0.0003(8) 0.0004(6)
Y 0.0018(8) 0.0030(7) 0.0012(7) 0.0010(7) 0.0003(8) 0.0004(6)
Ge 0.0032(9) 0.0009(6) 0.0019(6) -0.0005(7) -0.0009(7) 0.0004(7)

loop_
_atom_type_symbol
_atom_type_number_in_cell
_atom_type_description
_atom_type_scat_dispersion_real
_atom_type_scat_dispersion_imag
_atom_type_scat_source
Bi 8 'Bismuth     ' -4.1077 10.2566 'Int. Tab. C, 4.2.6.8, 6.1.1.4'
'Y ' 8 'Yttrium     ' -2.7962 3.5667 'Int. Tab. C, 4.2.6.8, 6.1.1.4'
Ge 8 'Germanium   ' 0.1547 1.8001 'Int. Tab. C, 4.2.6.8, 6.1.1.4'
'O ' 40 'Oxygen      ' 0.0106 0.0060 'Int. Tab. C, 4.2.6.8, 6.1.1.4'

loop_
_geom_angle_atom_site_label_1
_geom_angle_atom_site_label_2
_geom_angle_atom_site_label_3
_geom_angle
_geom_angle_site_symmetry_1
_geom_angle_site_symmetry_2
_geom_angle_site_symmetry_3
_geom_angle_publ_flag
O3 Y O4 67.9(6) . . . no
O1 Ge O2 104.9(7) . . . no

loop_
_geom_bond_atom_site_label_1
_geom_bond_atom_site_label_2
_geom_bond_distance
_geom_bond_site_symmetry_1
_geom_bond_site_symmetry_2
_geom_bond_publ_flag
Y O3 2.38(1) . . no
Y O4 2.43(1) . . no
Ge O1 1.77(1) . . no
Ge O2 1.77(1) . . no

loop_
_geom_contact_atom_site_label_1
_geom_contact_atom_site_label_2
_geom_contact_distance
Y O1 3.819(14)
Ge O5 3.269(15)
O1 O2 2.813(21)
O1 O3 3.398(22)
O1 O4 2.676(21)
O1 O5 3.513(21)
O2 O5 3.066(21)
O3 O4 2.688(23)

loop_
_geom_torsion_atom_site_label_1
_geom_torsion_atom_site_label_2
_geom_torsion_atom_site_label_3
_geom_torsion_atom_site_label_4
_geom_torsion
_geom_torsion_site_symmetry_1
_geom_torsion_site_symmetry_2
_geom_torsion_site_symmetry_3
_geom_torsion_site_symmetry_4
_geom_torsion_publ_flag
? ? ? ? ? ? ? ? ? ?
